data_4060696
_journal_name_full Organometallics
_journal_year 2003
_chemical_formula_moiety ' C40 H41 O5 P3 W2 2+, (C32 H12 B1 F24)2 2- '
_chemical_formula_sum 'C104 H65 B2 F48 O5 P3 W2'
_chemical_formula_weight 2788.8
_space_group_IT_number 2
_symmetry_cell_setting triclinic
_symmetry_space_group_name_Hall '-P 1'
_symmetry_space_group_name_H-M 'P -1'
_cell_angle_alpha 76.34(3)
_cell_angle_beta 78.87(2)
_cell_angle_gamma 74.40(3)
_cell_formula_units_Z 2
_cell_length_a 13.226(3)
_cell_length_b 15.715(9)
_cell_length_c 28.727(7)
_cell_measurement_temperature 295
_cell_volume 5534(5)
_diffrn_ambient_temperature 295
_exptl_crystal_density_diffrn 1.67
_refine_ls_R_factor_obs 0.0720
_refine_ls_wR_factor_obs 0.0851
_cod_depositor_comments
;
The following automatic conversions were performed:
'_symmetry_cell_setting' value 'Triclinic ' changed to 'triclinic'
according to '/home/saulius/struct/CIF-dictionaries/cif_core.dic'
dictionary named 'cif_core.dic' version 2.4.1 from 2010-06-29.

Automatic conversion script
Id: cif_fix_enum 1527 2010-12-29 10:47:43Z saulius 

The following automatic conversions were performed:

'_cell_measurement_temperature' value '295K' was changed to '295' -
the value should be numeric and without a unit
designator.

'_diffrn_ambient_temperature' value '295K' was changed
to '295' - the value should be numeric and without a unit designator.

Automatic conversion script
Id: cif_fix_values 1646 2011-03-28 12:23:43Z adriana 
;
_cod_original_formula_sum ' C104 H65 B2 F48 O5 P3 W2'
_cod_database_code 4060696

loop_
_symmetry_equiv_pos_as_xyz
x,y,z
-x,-y,-z

loop_
_atom_site_aniso_label
_atom_site_aniso_U_11
_atom_site_aniso_U_22
_atom_site_aniso_U_33
_atom_site_aniso_U_23
_atom_site_aniso_U_13
_atom_site_aniso_U_12
W1 0.0591(6) 0.0597(6) 0.0521(5) -0.0058(4) -0.0003(4) -0.0112(4)
W2 0.0535(5) 0.0531(5) 0.0516(5) -0.0152(4) -0.0148(4) -0.0107(4)
P1 0.047(3) 0.046(3) 0.059(3) -0.005(2) -0.006(2) -0.014(2)
P2 0.045(3) 0.048(3) 0.049(2) -0.010(2) -0.011(2) -0.017(2)
P3 0.069(3) 0.052(3) 0.062(3) -0.008(2) -0.013(2) -0.011(2)
O1 0.06(1) 0.10(1) 0.09(1) 0.031(8) -0.010(7) -0.002(8)
O3 0.09(1) 0.064(8) 0.074(9) -0.005(7) -0.042(8) -0.013(7)
O4 0.08(1) 0.070(9) 0.10(1) 0.013(8) -0.028(9) -0.020(8)
O5 0.13(1) 0.08(1) 0.11(1) 0.01(1) 0.01(1) 0.04(1)
O6 0.08(1) 0.11(1) 0.09(1) 0.002(9) -0.020(9) -0.006(9)
C1 0.03(1) 0.07(1) 0.06(1) -0.024(9) 0.000(8) 0.003(9)
C2 0.04(1) 0.05(1) 0.05(1) 0.008(8) -0.012(8) -0.028(8)
C3 0.09(2) 0.11(2) 0.07(1) -0.01(1) -0.04(1) -0.00(1)
C4 0.13(2) 0.09(2) 0.10(2) 0.02(1) -0.04(2) -0.04(2)
C5 0.39(8) 0.14(4) 0.32(6) -0.10(4) -0.16(6) 0.13(4)
C6 0.13(2) 0.04(1) 0.09(2) -0.00(1) -0.05(2) 0.02(1)
C10 0.06(1) 0.04(1) 0.09(1) -0.003(9) -0.01(1) -0.023(9)
C11 0.05(1) 0.06(1) 0.09(1) -0.01(1) -0.01(1) -0.02(1)
C12 0.07(1) 0.05(1) 0.10(2) -0.01(1) 0.00(1) -0.02(1)
C13 0.08(2) 0.05(1) 0.13(2) -0.02(1) -0.01(1) -0.01(1)
C14 0.10(2) 0.05(1) 0.12(2) -0.01(1) -0.02(2) -0.02(1)
C15 0.06(1) 0.06(1) 0.08(1) 0.01(1) -0.02(1) -0.02(1)
C20 0.05(1) 0.07(1) 0.08(1) -0.02(1) -0.006(9) -0.03(1)
C21 0.06(1) 0.08(1) 0.15(2) -0.03(1) -0.01(1) -0.04(1)
C22 0.10(2) 0.16(3) 0.16(3) -0.05(2) 0.00(2) -0.11(2)
C23 0.06(2) 0.13(3) 0.17(3) -0.04(2) -0.02(2) -0.02(2)
C24 0.08(2) 0.09(2) 0.13(2) -0.02(2) -0.01(2) -0.02(1)
C25 0.04(1) 0.08(1) 0.09(1) -0.01(1) -0.01(1) -0.01(1)
C30 0.05(1) 0.05(1) 0.05(1) 0.001(8) -0.012(8) -0.016(9)
C31 0.06(1) 0.06(1) 0.11(2) -0.03(1) -0.02(1) -0.02(1)
C32 0.05(1) 0.06(1) 0.12(2) -0.03(1) -0.01(1) -0.02(1)
C33 0.06(1) 0.06(1) 0.08(1) -0.00(1) -0.01(1) -0.01(1)
C34 0.06(1) 0.06(1) 0.10(2) -0.01(1) -0.02(1) -0.01(1)
C35 0.07(1) 0.08(1) 0.07(1) -0.02(1) -0.02(1) -0.01(1)
C40 0.06(1) 0.05(1) 0.05(1) -0.023(8) 0.003(8) -0.002(9)
C41 0.05(1) 0.09(1) 0.09(2) -0.03(1) -0.00(1) -0.03(1)
C42 0.08(2) 0.06(1) 0.08(2) 0.00(1) 0.02(1) -0.03(1)
C43 0.10(2) 0.06(1) 0.08(2) 0.00(1) 0.01(1) -0.04(1)
C44 0.09(2) 0.09(2) 0.05(1) 0.01(1) -0.02(1) -0.03(1)
C45 0.07(1) 0.06(1) 0.06(1) -0.000(9) -0.02(1) -0.02(1)
C50 0.09(2) 0.12(2) 0.11(2) -0.05(2) -0.05(2) -0.03(2)
C51 0.07(2) 0.07(1) 0.10(2) -0.05(1) -0.01(1) -0.00(1)
C52 0.09(2) 0.08(2) 0.16(3) -0.09(2) -0.04(2) 0.01(1)
C53 0.07(2) 0.11(2) 0.13(2) -0.07(2) -0.03(2) -0.02(1)
C54 0.11(2) 0.16(3) 0.10(2) -0.08(2) 0.01(2) -0.09(2)
C60 0.08(2) 0.09(2) 0.10(2) 0.01(1) 0.02(1) -0.04(1)
C61 0.11(2) 0.15(3) 0.07(2) 0.06(2) 0.00(2) -0.06(2)
C62 0.11(2) 0.10(2) 0.08(2) -0.01(1) 0.03(2) -0.02(2)
C63 0.14(3) 0.15(3) 0.06(1) -0.05(2) 0.05(2) -0.09(2)
C64 0.11(2) 0.06(2) 0.17(4) 0.04(2) 0.05(2) -0.01(2)

loop_
_atom_site_label
_atom_site_fract_x
_atom_site_fract_y
_atom_site_fract_z
_atom_site_U_iso_or_equiv
_atom_site_occupancy
_atom_site_thermal_displace_type
W1 0.40118(7) 0.06905(5) 0.16615(3) 0.0585 1.0000 Uani
W2 0.32001(6) -0.06895(5) 0.20530(3) 0.0503 1.0000 Uani
P1 0.3553(4) 0.1443(3) 0.2352(2) 0.0503 1.0000 Uani
P2 0.2128(3) 0.0153(3) 0.2714(2) 0.0447 1.0000 Uani
P3 0.3904(4) -0.1774(3) 0.2759(2) 0.0609 1.0000 Uani
O1 0.566(1) -0.102(1) 0.1921(5) 0.0793 1.0000 Uani
O3 0.435(1) -0.1304(8) 0.3070(5) 0.0686 1.0000 Uani
O4 0.307(1) -0.2276(9) 0.3077(6) 0.0835 1.0000 Uani
O5 0.487(1) -0.255(1) 0.2640(6) 0.1030 1.0000 Uani
O6 0.189(1) 0.130(1) 0.1272(6) 0.0935 1.0000 Uani
C1 0.475(1) -0.079(1) 0.1936(6) 0.0480 1.0000 Uani
C2 0.300(1) 0.071(1) 0.2889(6) 0.0436 1.0000 Uani
C3 0.489(2) -0.173(2) 0.3490(8) 0.0838 1.0000 Uani
C4 0.313(2) -0.298(2) 0.3479(9) 0.0998 1.0000 Uani
C5 0.541(5) -0.334(2) 0.252(2) 0.2105 1.0000 Uani
C6 0.265(2) 0.101(1) 0.1460(9) 0.0699 1.0000 Uani
C10 0.260(1) 0.251(1) 0.2340(7) 0.0547 1.0000 Uani
C11 0.237(1) 0.290(1) 0.2752(8) 0.0628 1.0000 Uani
C12 0.151(2) 0.369(1) 0.2759(9) 0.0720 1.0000 Uani
C13 0.100(2) 0.407(1) 0.237(1) 0.0801 1.0000 Uani
C14 0.123(2) 0.370(1) 0.194(1) 0.0861 1.0000 Uani
C15 0.207(2) 0.292(1) 0.1944(7) 0.0670 1.0000 Uani
C20 0.470(1) 0.159(1) 0.2559(7) 0.0574 1.0000 Uani
C21 0.491(2) 0.245(1) 0.250(1) 0.0759 1.0000 Uani
C22 0.589(2) 0.247(2) 0.265(1) 0.0691 1.0000 Uani
C23 0.658(2) 0.169(2) 0.285(1) 0.1066 1.0000 Uani
C24 0.636(2) 0.088(2) 0.287(1) 0.0978 1.0000 Uani
C25 0.542(1) 0.081(1) 0.2736(8) 0.0674 1.0000 Uani
C30 0.093(1) 0.102(1) 0.2594(6) 0.0508 1.0000 Uani
C31 0.055(2) 0.161(1) 0.2904(8) 0.0653 1.0000 Uani
C32 -0.041(2) 0.227(1) 0.2838(9) 0.0682 1.0000 Uani
C33 -0.091(2) 0.230(1) 0.2449(8) 0.0672 1.0000 Uani
C34 -0.054(2) 0.172(1) 0.2143(8) 0.0710 1.0000 Uani
C35 0.041(2) 0.106(1) 0.2211(7) 0.0714 1.0000 Uani
C40 0.160(1) -0.047(1) 0.3288(6) 0.0485 1.0000 Uani
C41 0.081(1) -0.093(1) 0.3277(8) 0.0655 1.0000 Uani
C42 0.042(2) -0.142(1) 0.3712(8) 0.0659 1.0000 Uani
C43 0.074(2) -0.144(1) 0.4142(8) 0.0746 1.0000 Uani
C44 0.148(2) -0.097(2) 0.4145(7) 0.0763 1.0000 Uani
C45 0.196(2) -0.052(1) 0.3715(7) 0.0622 1.0000 Uani
C50 0.204(2) -0.074(2) 0.155(1) 0.0814 1.0000 Uani
C51 0.307(2) -0.111(1) 0.1360(9) 0.0717 1.0000 Uani
C52 0.351(2) -0.187(2) 0.164(1) 0.0735 1.0000 Uani
C53 0.272(2) -0.205(2) 0.203(1) 0.0771 1.0000 Uani
C54 0.183(2) -0.134(2) 0.199(1) 0.0758 1.0000 Uani
C60 0.549(2) 0.066(2) 0.112(1) 0.0826 1.0000 Uani
C61 0.417(3) 0.188(3) 0.102(1) 0.0838 1.0000 Uani
C62 0.471(2) 0.102(2) 0.0848(9) 0.0954 1.0000 Uani
C63 0.560(2) 0.125(2) 0.1425(8) 0.0845 1.0000 Uani
C64 0.472(3) 0.198(2) 0.134(1) 0.0947 1.0000 Uani
C110 -0.316(1) -0.129(1) 0.4452(5) 0.044(4) 1.0000 Uiso
C111 -0.423(1) -0.087(1) 0.4415(6) 0.055(4) 1.0000 Uiso
C112 -0.461(1) 0.005(1) 0.4305(6) 0.051(4) 1.0000 Uiso
C113 -0.395(2) 0.063(1) 0.4218(7) 0.068(5) 1.0000 Uiso
C114 -0.289(2) 0.026(1) 0.4262(7) 0.074(6) 1.0000 Uiso
C115 -0.247(1) -0.066(1) 0.4353(6) 0.060(5) 1.0000 Uiso
C116 -0.575(1) 0.042(1) 0.4246(6) 0.070(5) 1.0000 Uiso
C117 -0.213(2) 0.087(2) 0.4181(8) 0.105(8) 1.0000 Uiso
C120 -0.352(1) -0.288(1) 0.4926(6) 0.048(4) 1.0000 Uiso
C121 -0.345(1) -0.319(1) 0.5407(6) 0.054(4) 1.0000 Uiso
C122 -0.420(2) -0.359(1) 0.5731(7) 0.063(5) 1.0000 Uiso
C123 -0.506(2) -0.370(1) 0.5566(7) 0.069(5) 1.0000 Uiso
C124 -0.517(2) -0.337(1) 0.5108(7) 0.069(5) 1.0000 Uiso
C125 -0.443(1) -0.299(1) 0.4767(7) 0.062(5) 1.0000 Uiso
C126 -0.404(2) -0.393(2) 0.6233(8) 0.095(7) 1.0000 Uiso
C127 -0.615(2) -0.350(2) 0.4901(8) 0.110(8) 1.0000 Uiso
C130 -0.155(1) -0.266(1) 0.4754(6) 0.050(4) 1.0000 Uiso
C131 -0.144(1) -0.230(1) 0.5133(7) 0.060(5) 1.0000 Uiso
C132 -0.052(1) -0.262(1) 0.5355(6) 0.058(5) 1.0000 Uiso
C133 0.030(1) -0.325(1) 0.5214(6) 0.061(5) 1.0000 Uiso
C134 0.022(1) -0.360(1) 0.4822(6) 0.049(4) 1.0000 Uiso
C135 -0.069(1) -0.330(1) 0.4580(6) 0.053(4) 1.0000 Uiso
C136 0.111(2) -0.428(1) 0.4631(7) 0.076(6) 1.0000 Uiso
C137 -0.048(2) -0.221(1) 0.5761(8) 0.089(7) 1.0000 Uiso
C140 -0.252(1) -0.270(1) 0.4014(6) 0.055(4) 1.0000 Uiso
C141 -0.234(1) -0.210(1) 0.3585(6) 0.057(4) 1.0000 Uiso
C142 -0.213(1) -0.242(1) 0.3150(6) 0.058(5) 1.0000 Uiso
C143 -0.217(2) -0.326(1) 0.3120(8) 0.078(6) 1.0000 Uiso
C144 -0.228(2) -0.388(1) 0.3564(7) 0.071(5) 1.0000 Uiso
C145 -0.249(1) -0.359(1) 0.3999(6) 0.060(5) 1.0000 Uiso
C146 -0.193(2) -0.176(2) 0.2687(9) 0.099(7) 1.0000 Uiso
C147 -0.226(2) -0.484(2) 0.3556(8) 0.108(8) 1.0000 Uiso
C210 -0.073(2) -0.325(1) 0.1148(7) 0.063(5) 1.0000 Uiso
C211 -0.154(2) -0.263(1) 0.0882(7) 0.071(5) 1.0000 Uiso
C212 -0.256(2) -0.283(1) 0.0969(7) 0.069(5) 1.0000 Uiso
C213 -0.281(2) -0.354(1) 0.1273(7) 0.074(6) 1.0000 Uiso
C214 -0.199(2) -0.416(1) 0.1526(7) 0.065(5) 1.0000 Uiso
C215 -0.096(2) -0.399(1) 0.1449(7) 0.074(6) 1.0000 Uiso
C216 -0.343(2) -0.215(2) 0.0696(8) 0.100(8) 1.0000 Uiso
C217 -0.222(2) -0.493(1) 0.1857(8) 0.088(7) 1.0000 Uiso
C220 0.049(2) -0.202(1) 0.0864(7) 0.064(5) 1.0000 Uiso
C221 0.130(2) -0.170(2) 0.0528(8) 0.082(6) 1.0000 Uiso
C222 0.124(2) -0.073(2) 0.0463(9) 0.096(7) 1.0000 Uiso
C223 0.047(2) -0.017(2) 0.0677(8) 0.084(6) 1.0000 Uiso
C224 -0.025(2) -0.051(1) 0.1003(7) 0.071(5) 1.0000 Uiso
C225 -0.027(2) -0.141(1) 0.1108(7) 0.065(5) 1.0000 Uiso
C226 -0.105(2) 0.003(2) 0.1280(9) 0.116(9) 1.0000 Uiso
C227 0.211(2) -0.035(2) 0.011(1) 0.14(1) 1.0000 Uiso
C230 0.093(2) -0.359(1) 0.0523(8) 0.077(6) 1.0000 Uiso
C231 0.071(2) -0.312(2) 0.0062(9) 0.096(7) 1.0000 Uiso
C232 0.092(2) -0.360(2) -0.031(1) 0.114(9) 1.0000 Uiso
C233 0.144(2) -0.454(2) -0.028(1) 0.12(1) 1.0000 Uiso
C234 0.157(2) -0.496(2) 0.019(1) 0.114(9) 1.0000 Uiso
C235 0.131(2) -0.455(2) 0.0599(9) 0.088(7) 1.0000 Uiso
C236 0.082(3) -0.307(2) -0.085(1) 0.17(2) 1.0000 Uiso
C237 0.208(4) -0.596(3) 0.027(1) 0.22(2) 1.0000 Uiso
C240 0.124(2) -0.356(1) 0.1420(7) 0.072(5) 1.0000 Uiso
C241 0.231(2) -0.392(1) 0.1313(7) 0.069(5) 1.0000 Uiso
C242 0.290(2) -0.425(1) 0.1706(8) 0.080(6) 1.0000 Uiso
C243 0.252(2) -0.426(1) 0.2189(7) 0.066(5) 1.0000 Uiso
C244 0.150(1) -0.385(1) 0.2262(7) 0.061(5) 1.0000 Uiso
C245 0.084(1) -0.349(1) 0.1898(7) 0.063(5) 1.0000 Uiso
C246 0.404(3) -0.466(3) 0.160(1) 0.20(2) 1.0000 Uiso
C247 0.105(2) -0.377(2) 0.2755(9) 0.107(8) 1.0000 Uiso
B1 -0.271(2) -0.237(1) 0.4542(7) 0.052(5) 1.0000 Uiso
B2 0.052(2) -0.308(2) 0.0988(9) 0.069(6) 1.0000 Uiso
F1161 -0.636(2) -0.015(2) 0.4482(9) 0.082(8) 0.5000 Uiso
F1162 -0.619(2) 0.117(1) 0.4432(9) 0.075(6) 0.5000 Uiso
F1163 -0.592(2) 0.057(2) 0.3790(7) 0.067(6) 0.5000 Uiso
F1164 -0.600(2) 0.132(1) 0.414(1) 0.095(8) 0.5000 Uiso
F1165 -0.642(2) 0.015(2) 0.462(1) 0.11(1) 0.5000 Uiso
F1166 -0.600(2) 0.016(2) 0.388(1) 0.10(1) 0.5000 Uiso
F1171 -0.264(2) 0.171(2) 0.421(1) 0.12(1) 0.5000 Uiso
F1172 -0.161(2) 0.085(2) 0.374(1) 0.107(9) 0.5000 Uiso
F1173 -0.136(2) 0.053(2) 0.445(1) 0.092(7) 0.5000 Uiso
F1174 -0.116(2) 0.056(2) 0.401(1) 0.12(1) 0.5000 Uiso
F1175 -0.206(3) 0.106(2) 0.460(1) 0.13(1) 0.5000 Uiso
F1176 -0.242(2) 0.164(2) 0.388(1) 0.107(9) 0.5000 Uiso
F1261 -0.379(2) -0.335(2) 0.6438(9) 0.094(7) 0.5000 Uiso
F1262 -0.489(2) -0.413(2) 0.654(1) 0.107(8) 0.5000 Uiso
F1263 -0.326(3) -0.466(2) 0.630(1) 0.14(1) 0.5000 Uiso
F1264 -0.309(2) -0.397(2) 0.635(1) 0.117(9) 0.5000 Uiso
F1265 -0.480(3) -0.345(3) 0.651(1) 0.16(1) 0.5000 Uiso
F1266 -0.416(3) -0.476(2) 0.642(1) 0.14(1) 0.5000 Uiso
F1271 -0.583(4) -0.423(3) 0.472(2) 0.17(2) 0.5000 Uiso
F1272 -0.581(2) -0.377(2) 0.4477(9) 0.089(7) 0.5000 Uiso
F1273 -0.697(2) -0.345(2) 0.524(1) 0.106(8) 0.5000 Uiso
F1274 -0.676(3) -0.267(2) 0.478(1) 0.13(1) 0.5000 Uiso
F1275 -0.641(2) -0.427(2) 0.514(1) 0.113(9) 0.5000 Uiso
F1276 -0.642(3) -0.288(2) 0.453(1) 0.12(1) 0.5000 Uiso
F1361 0.187(1) -0.394(1) 0.4336(6) 0.141(6) 1.0000 Uiso
F1362 0.088(1) -0.481(1) 0.4403(5) 0.116(5) 1.0000 Uiso
F1363 0.166(1) -0.485(1) 0.4968(6) 0.133(5) 1.0000 Uiso
F1371 -0.052(2) -0.133(1) 0.5642(9) 0.083(7) 0.5000 Uiso
F1372 0.041(2) -0.259(2) 0.598(1) 0.092(7) 0.5000 Uiso
F1373 -0.127(2) -0.229(2) 0.6123(9) 0.094(8) 0.5000 Uiso
F1374 -0.131(2) -0.167(2) 0.595(1) 0.13(1) 0.5000 Uiso
F1375 -0.047(4) -0.285(2) 0.617(1) 0.16(1) 0.5000 Uiso
F1376 0.045(2) -0.205(3) 0.576(1) 0.15(1) 0.5000 Uiso
F1461 -0.171(1) -0.210(1) 0.2293(7) 0.145(6) 1.0000 Uiso
F1462 -0.279(1) -0.109(1) 0.2598(6) 0.125(5) 1.0000 Uiso
F1463 -0.122(2) -0.132(1) 0.2687(7) 0.162(7) 1.0000 Uiso
F1471 -0.148(2) -0.521(2) 0.3239(9) 0.091(7) 0.5000 Uiso
F1472 -0.316(2) -0.485(2) 0.339(1) 0.111(9) 0.5000 Uiso
F1473 -0.225(2) -0.538(1) 0.3980(8) 0.076(6) 0.5000 Uiso
F1474 -0.149(3) -0.538(3) 0.380(2) 0.17(1) 0.5000 Uiso
F1475 -0.321(3) -0.499(3) 0.376(2) 0.17(2) 0.5000 Uiso
F1476 -0.221(4) -0.496(3) 0.311(1) 0.15(1) 0.5000 Uiso
F2161 -0.438(2) -0.239(2) 0.084(1) 0.115(9) 0.5000 Uiso
F2162 -0.316(2) -0.199(2) 0.0217(8) 0.083(8) 0.5000 Uiso
F2163 -0.352(2) -0.130(1) 0.075(1) 0.089(7) 0.5000 Uiso
F2164 -0.400(3) -0.258(2) 0.053(1) 0.14(1) 0.5000 Uiso
F2165 -0.410(3) -0.164(2) 0.098(1) 0.14(1) 0.5000 Uiso
F2166 -0.307(4) -0.164(3) 0.029(1) 0.17(2) 0.5000 Uiso
F2171 -0.257(3) -0.549(2) 0.166(1) 0.105(9) 0.5000 Uiso
F2172 -0.147(2) -0.547(2) 0.213(1) 0.088(7) 0.5000 Uiso
F2173 -0.308(2) -0.481(2) 0.220(1) 0.105(8) 0.5000 Uiso
F2174 -0.230(4) -0.482(3) 0.230(1) 0.16(1) 0.5000 Uiso
F2175 -0.313(3) -0.512(3) 0.185(2) 0.16(1) 0.5000 Uiso
F2176 -0.146(2) -0.566(2) 0.185(1) 0.103(9) 0.5000 Uiso
F2261 -0.086(1) 0.006(1) 0.1715(7) 0.147(6) 1.0000 Uiso
F2262 -0.200(2) -0.016(1) 0.1412(7) 0.151(6) 1.0000 Uiso
F2263 -0.136(2) 0.089(2) 0.1076(9) 0.196(9) 1.0000 Uiso
F2271 0.251(3) 0.014(2) 0.033(1) 0.13(1) 0.5000 Uiso
F2272 0.162(2) 0.046(2) -0.014(1) 0.110(9) 0.5000 Uiso
F2273 0.303(3) -0.048(3) 0.025(2) 0.15(1) 0.5000 Uiso
F2274 0.301(3) -0.101(2) 0.005(2) 0.15(1) 0.5000 Uiso
F2275 0.242(3) -0.084(3) -0.025(1) 0.15(1) 0.5000 Uiso
F2276 0.200(4) -0.004(3) -0.035(1) 0.17(2) 0.5000 Uiso
F2361 0.006(2) -0.232(2) -0.0822(8) 0.183(8) 1.0000 Uiso
F2362 0.171(2) -0.287(2) -0.1085(9) 0.197(9) 1.0000 Uiso
F2363 0.042(2) -0.357(2) -0.105(1) 0.22(1) 1.0000 Uiso
F2371 0.196(2) -0.639(2) 0.071(1) 0.205(9) 1.0000 Uiso
F2372 0.159(2) -0.640(2) 0.008(1) 0.22(1) 1.0000 Uiso
F2373 0.307(3) -0.615(2) 0.009(1) 0.27(1) 1.0000 Uiso
F2461 0.455(2) -0.518(2) 0.195(1) 0.23(1) 1.0000 Uiso
F2462 0.462(3) -0.420(2) 0.130(1) 0.25(1) 1.0000 Uiso
F2463 0.423(2) -0.534(2) 0.138(1) 0.23(1) 1.0000 Uiso
F2471 0.063(1) -0.294(1) 0.2843(6) 0.142(6) 1.0000 Uiso
F2472 0.167(2) -0.421(1) 0.3099(7) 0.159(7) 1.0000 Uiso
F2473 0.024(1) -0.415(1) 0.2941(6) 0.132(5) 1.0000 Uiso

loop_
_geom_bond_atom_site_label_1
_geom_bond_site_symmetry_1
_geom_bond_atom_site_label_2
_geom_bond_site_symmetry_2
_geom_bond_distance
_geom_bond_publ_flag
W1 . W2 . 2.599(1) yes
W1 . P1 . 2.440(5) yes
W1 . C1 . 2.28(2) yes
W1 . C6 . 1.90(3) yes
W1 . C60 . 2.26(2) yes
W1 . C61 . 2.32(2) yes
W1 . C62 . 2.33(2) yes
W1 . C63 . 2.40(3) yes
W1 . C64 . 2.38(3) yes
W2 . P2 . 2.550(5) yes
W2 . P3 . 2.474(5) yes
W2 . C1 . 1.98(2) yes
W2 . C50 . 2.32(2) yes
W2 . C51 . 2.29(2) yes
W2 . C52 . 2.34(2) yes
W2 . C53 . 2.41(2) yes
W2 . C54 . 2.35(2) yes
P1 . C2 . 1.85(2) yes
P1 . C10 . 1.81(2) yes
P1 . C20 . 1.82(2) yes
P2 . C2 . 1.83(2) yes
P2 . C30 . 1.83(2) yes
P2 . C40 . 1.83(2) yes
P3 . O3 . 1.56(1) yes
P3 . O4 . 1.55(2) yes
P3 . O5 . 1.56(2) yes
O1 . C1 . 1.16(2) yes
O3 . C3 . 1.45(2) yes
O4 . C4 . 1.40(2) yes
O5 . C5 . 1.34(2) yes
O6 . C6 . 1.17(2) yes
C10 . C11 . 1.40(3) yes
C10 . C15 . 1.39(3) yes
C11 . C12 . 1.45(3) yes
C12 . C13 . 1.35(3) yes
C13 . C14 . 1.42(3) yes
C14 . C15 . 1.40(3) yes
C20 . C21 . 1.42(3) yes
C20 . C25 . 1.39(3) yes
C21 . C22 . 1.45(3) yes
C22 . C23 . 1.39(4) yes
C23 . C24 . 1.36(4) yes
C24 . C25 . 1.41(3) yes
C30 . C31 . 1.36(3) yes
C30 . C35 . 1.39(2) yes
C31 . C32 . 1.42(3) yes
C32 . C33 . 1.39(3) yes
C33 . C34 . 1.35(3) yes
C34 . C35 . 1.41(3) yes
C40 . C41 . 1.42(3) yes
C40 . C45 . 1.38(2) yes
C41 . C42 . 1.39(3) yes
C42 . C43 . 1.37(3) yes
C43 . C44 . 1.37(3) yes
C44 . C45 . 1.40(3) yes
C50 . C51 . 1.38(3) yes
C50 . C54 . 1.41(4) yes
C51 . C52 . 1.34(3) yes
C52 . C53 . 1.41(4) yes
C53 . C54 . 1.39(4) yes
C60 . C62 . 1.34(4) yes
C60 . C63 . 1.47(4) yes
C61 . C62 . 1.48(4) yes
C61 . C64 . 1.35(5) yes
C63 . C64 . 1.41(4) yes
C110 . C111 . 1.41(2) yes
C110 . C115 . 1.46(2) yes
C110 . B1 . 1.62(2) yes
C111 . C112 . 1.37(2) yes
C112 . C113 . 1.38(2) yes
C112 . C116 . 1.50(2) yes
C113 . C114 . 1.38(3) yes
C114 . C115 . 1.39(3) yes
C114 . C117 . 1.52(3) yes
C116 . F1161 . 1.34(2) yes
C116 . F1162 . 1.34(2) yes
C116 . F1163 . 1.33(2) yes
C116 . F1164 . 1.34(2) yes
C116 . F1165 . 1.32(2) yes
C116 . F1166 . 1.35(2) yes
C117 . F1171 . 1.33(2) yes
C117 . F1172 . 1.33(2) yes
C117 . F1173 . 1.31(2) yes
C117 . F1174 . 1.29(2) yes
C117 . F1175 . 1.32(2) yes
C117 . F1176 . 1.33(2) yes
C120 . C121 . 1.36(2) yes
C120 . C125 . 1.43(2) yes
C120 . B1 . 1.61(3) yes
C121 . C122 . 1.39(2) yes
C122 . C123 . 1.39(3) yes
C122 . C126 . 1.45(3) yes
C123 . C124 . 1.32(3) yes
C124 . C125 . 1.39(3) yes
C124 . C127 . 1.61(3) yes
C126 . F1261 . 1.33(2) yes
C126 . F1262 . 1.35(2) yes
C126 . F1263 . 1.32(2) yes
C126 . F1264 . 1.34(2) yes
C126 . F1265 . 1.34(2) yes
C126 . F1266 . 1.32(2) yes
C127 . F1271 . 1.31(3) yes
C127 . F1272 . 1.34(2) yes
C127 . F1273 . 1.30(2) yes
C127 . F1274 . 1.33(2) yes
C127 . F1275 . 1.34(2) yes
C127 . F1276 . 1.30(2) yes
C130 . C131 . 1.39(2) yes
C130 . C135 . 1.40(2) yes
C130 . B1 . 1.66(3) yes
C131 . C132 . 1.40(2) yes
C132 . C133 . 1.33(2) yes
C132 . C137 . 1.47(3) yes
C133 . C134 . 1.40(2) yes
C134 . C135 . 1.42(2) yes
C134 . C136 . 1.48(3) yes
C136 . F1361 . 1.33(2) yes
C136 . F1362 . 1.30(2) yes
C136 . F1363 . 1.33(2) yes
C137 . F1371 . 1.33(2) yes
C137 . F1372 . 1.37(2) yes
C137 . F1373 . 1.33(2) yes
C137 . F1374 . 1.31(2) yes
C137 . F1375 . 1.35(2) yes
C137 . F1376 . 1.33(2) yes
C140 . C141 . 1.38(2) yes
C140 . C145 . 1.40(2) yes
C140 . B1 . 1.67(3) yes
C141 . C142 . 1.41(2) yes
C142 . C143 . 1.37(3) yes
C142 . C146 . 1.51(3) yes
C143 . C144 . 1.41(3) yes
C144 . C145 . 1.38(3) yes
C144 . C147 . 1.51(3) yes
C146 . F1461 . 1.31(2) yes
C146 . F1462 . 1.34(2) yes
C146 . F1463 . 1.31(2) yes
C147 . F1471 . 1.35(2) yes
C147 . F1472 . 1.36(2) yes
C147 . F1473 . 1.31(2) yes
C147 . F1474 . 1.33(2) yes
C147 . F1475 . 1.34(3) yes
C147 . F1476 . 1.32(2) yes
C210 . C211 . 1.44(3) yes
C210 . C215 . 1.35(3) yes
C210 . B2 . 1.69(3) yes
C211 . C212 . 1.42(3) yes
C212 . C213 . 1.33(3) yes
C212 . C216 . 1.53(3) yes
C213 . C214 . 1.43(3) yes
C214 . C215 . 1.43(3) yes
C214 . C217 . 1.42(3) yes
C216 . F2161 . 1.37(2) yes
C216 . F2162 . 1.33(2) yes
C216 . F2163 . 1.36(2) yes
C216 . F2164 . 1.34(2) yes
C216 . F2165 . 1.33(2) yes
C216 . F2166 . 1.35(3) yes
C217 . F2171 . 1.37(2) yes
C217 . F2172 . 1.36(2) yes
C217 . F2173 . 1.35(2) yes
C217 . F2174 . 1.32(2) yes
C217 . F2175 . 1.31(3) yes
C217 . F2176 . 1.30(2) yes
C220 . C221 . 1.41(3) yes
C220 . C225 . 1.40(3) yes
C220 . B2 . 1.61(3) yes
C221 . C222 . 1.47(3) yes
C222 . C223 . 1.31(3) yes
C222 . C227 . 1.53(4) yes
C223 . C224 . 1.33(3) yes
C224 . C225 . 1.37(3) yes
C224 . C226 . 1.41(3) yes
C226 . F2261 . 1.33(2) yes
C226 . F2262 . 1.34(2) yes
C226 . F2263 . 1.33(2) yes
C227 . F2271 . 1.36(2) yes
C227 . F2272 . 1.36(2) yes
C227 . F2273 . 1.31(3) yes
C227 . F2274 . 1.37(3) yes
C227 . F2275 . 1.35(3) yes
C227 . F2276 . 1.30(3) yes
C230 . C231 . 1.40(3) yes
C230 . C235 . 1.43(3) yes
C230 . B2 . 1.65(3) yes
C231 . C232 . 1.39(4) yes
C232 . C233 . 1.45(4) yes
C232 . C236 . 1.61(4) yes
C233 . C234 . 1.37(4) yes
C234 . C235 . 1.41(3) yes
C234 . C237 . 1.52(5) yes
C236 . F2361 . 1.34(2) yes
C236 . F2362 . 1.31(2) yes
C236 . F2363 . 1.34(2) yes
C237 . F2371 . 1.29(3) yes
C237 . F2372 . 1.32(3) yes
C237 . F2373 . 1.30(3) yes
C240 . C241 . 1.38(3) yes
C240 . C245 . 1.39(3) yes
C240 . B2 . 1.63(3) yes
C241 . C242 . 1.41(3) yes
C242 . C243 . 1.38(3) yes
C242 . C246 . 1.47(4) yes
C243 . C244 . 1.34(3) yes
C244 . C245 . 1.41(2) yes
C244 . C247 . 1.45(3) yes
C246 . F2461 . 1.31(3) yes
C246 . F2462 . 1.27(3) yes
C246 . F2463 . 1.32(3) yes
C247 . F2471 . 1.33(2) yes
C247 . F2472 . 1.34(2) yes
C247 . F2473 . 1.33(2) yes
